data_7134146
loop_
_publ_author_name
'Buchberger, Benedikt'
'Demirel, Nemrud'
'Xie, Xiulan'
'Ivlev, Sergei I.'
'Meggers, Eric'

_publ_section_title
;
 Coordination-induced axial chirality controls the metal-centred
 configuration in a stereogenic-at-iron catalyst
;
_journal_name_full 'Chemical Communications'
_journal_paper_doi 10.1039/D4CC06227B
_journal_year 2025
_chemical_formula_moiety 'C70 H72 F6 Fe N10, 2(F6 P), C2 H3 N [+ solvent]'
_chemical_formula_sum 'C72 H75 F18 Fe N11 P2'
_chemical_formula_weight 1554.21
_space_group_crystal_system triclinic
_space_group_IT_number 2
_space_group_name_Hall '-P 1'
_space_group_name_H-M_alt 'P -1'
_atom_sites_solution_hydrogens geom
_atom_sites_solution_primary dual
_atom_sites_solution_secondary difmap
_audit_creation_method SHELXL-2019/1
_audit_update_record
;
2024-11-04 deposited with the CCDC.	2025-01-02 downloaded from the CCDC.
;
_cell_angle_alpha 70.3280(10)
_cell_angle_beta 85.4340(10)
_cell_angle_gamma 76.2540(10)
_cell_formula_units_Z 2
_cell_length_a 12.86620(10)
_cell_length_b 15.8429(2)
_cell_length_c 20.5929(2)
_cell_measurement_reflns_used 171276
_cell_measurement_temperature 100
_cell_measurement_theta_max 77.35
_cell_measurement_theta_min 3.04
_cell_volume 3839.41(7)
_computing_cell_refinement
;
X-Area Recipe 1.37.0.0 (STOE, 2021)
;
_computing_data_collection
;
X-Area Pilatus3_SV 1.31.186.0 (STOE, 2022)
;
_computing_data_reduction
;
X-Area Integrate 2.5.3.0 (STOE, 2021)
X-Area LANA 2.7.5.0 (STOE, 2022)
;
_computing_molecular_graphics 'Diamond v4.6.8 (Brandenburg, 2022)'
_computing_publication_material
;
STOE & Cie GmbH, X-Area, software package for collecting single-crystal or
multi-domain crystal data on STOE area-detector diffractometers, for image
processing, for the correction and scaling of reflection intensities and
for outlier rejection, version 2.1, Darmstadt 2022
;
_computing_structure_refinement 'SHELXL-2019/1 (Sheldrick, 2019)'
_computing_structure_solution 'SHELXT 2018/2 (Sheldrick, 2018)'
_diffrn_ambient_temperature 100
_diffrn_detector Pilatus300K
_diffrn_detector_area_resol_mean 5.81
_diffrn_detector_type 'DECTRIS PILATUS 300K'
_diffrn_measured_fraction_theta_full 0.993
_diffrn_measured_fraction_theta_max 0.976
_diffrn_measurement_details ' 10130 frames, detector distance = 60 mm'
_diffrn_measurement_device 'Eulerian 4-circle diffractometer'
_diffrn_measurement_device_type 'STOE STADIVARI'
_diffrn_measurement_method 'rotation method, \w scans'
_diffrn_radiation_collimation '0.6 mm diameter'
_diffrn_radiation_monochromator 'Graded multilayer mirror'
_diffrn_radiation_polarisn_norm 270
_diffrn_radiation_probe x-ray
_diffrn_radiation_type 'Cu K\a'
_diffrn_radiation_wavelength 1.54186
_diffrn_reflns_av_R_equivalents 0.0411
_diffrn_reflns_av_unetI/netI 0.0421
_diffrn_reflns_Laue_measured_fraction_full 0.993
_diffrn_reflns_Laue_measured_fraction_max 0.976
_diffrn_reflns_limit_h_max 16
_diffrn_reflns_limit_h_min -15
_diffrn_reflns_limit_k_max 12
_diffrn_reflns_limit_k_min -19
_diffrn_reflns_limit_l_max 25
_diffrn_reflns_limit_l_min -26
_diffrn_reflns_number 186465
_diffrn_reflns_point_group_measured_fraction_full 0.993
_diffrn_reflns_point_group_measured_fraction_max 0.976
_diffrn_reflns_theta_full 67.686
_diffrn_reflns_theta_max 77.316
_diffrn_reflns_theta_min 3.040
_diffrn_source 'Genix Cu'
_diffrn_source_current 0.600
_diffrn_source_power 0.030
_diffrn_source_voltage 50
_exptl_absorpt_coefficient_mu 2.769
_exptl_absorpt_correction_T_max 0.9107
_exptl_absorpt_correction_T_min 0.6370
_exptl_absorpt_correction_type multi-scan
_exptl_absorpt_process_details
;
STOE X-Red32, absorption correction by Gaussian integration, analogous to
P. Coppens, "The Evaluation of Absorption and Extinction in Single-Crystal
Structure Analysis", published in: F. R. Ahmed (Editor), "Crystallographic
Computing", Munksgaard, Copenhagen (1970), 255 - 270. Afterwards scaling of
reflection intensities was performed within STOE LANA. J. Koziskova, F. Hahn,
J. Richter, J. Kozisek, Acta Chimica Slovaca, vol. 9, no. 2, 2016, pp. 136-140.
;
_exptl_crystal_colour red
_exptl_crystal_density_diffrn 1.344
_exptl_crystal_density_method 'not measured'
_exptl_crystal_description needle
_exptl_crystal_F_000 1604
_exptl_crystal_size_max 0.164
_exptl_crystal_size_mid 0.072
_exptl_crystal_size_min 0.034
_refine_diff_density_max 0.290
_refine_diff_density_min -0.326
_refine_diff_density_rms 0.039
_refine_ls_extinction_coef 0.00031(4)
_refine_ls_extinction_expression Fc^*^=kFc[1+0.001xFc^2^\l^3^/sin(2\q)]^-1/4^
_refine_ls_extinction_method 'SHELXL-2019/1 (Sheldrick 2019)'
_refine_ls_goodness_of_fit_ref 0.923
_refine_ls_hydrogen_treatment constr
_refine_ls_matrix_type full
_refine_ls_number_parameters 1269
_refine_ls_number_reflns 15884
_refine_ls_number_restraints 2272
_refine_ls_restrained_S_all 0.994
_refine_ls_R_factor_all 0.0419
_refine_ls_R_factor_gt 0.0345
_refine_ls_shift/su_max 0.050
_refine_ls_shift/su_mean 0.001
_refine_ls_structure_factor_coef Fsqd
_refine_ls_weighting_details 'w=1/[\s^2^(Fo^2^)+(0.0523P)^2^] where P=(Fo^2^+2Fc^2^)/3'
_refine_ls_weighting_scheme calc
_refine_ls_wR_factor_gt 0.0887
_refine_ls_wR_factor_ref 0.0906
_reflns_Friedel_coverage 0.000
_reflns_number_gt 11912
_reflns_number_total 15884
_reflns_threshold_expression 'I > 2\s(I)'
_cod_data_source_file d4cc06227b2.cif
_cod_data_source_block MBB72C2rac
_cod_database_code 7134146
_shelx_shelxl_version_number 2019/1
_shelx_space_group_comment
;
The symmetry employed for this shelxl refinement is uniquely defined
by the following loop, which should always be used as a source of
symmetry information in preference to the above space-group names.
They are only intended as comments.
;
_shelx_estimated_absorpt_t_min 0.660
_shelx_estimated_absorpt_t_max 0.912

loop_
_space_group_symop_operation_xyz
'x, y, z'
'-x, -y, -z'

loop_
_atom_site_label
_atom_site_type_symbol
_atom_site_fract_x
_atom_site_fract_y
_atom_site_fract_z
_atom_site_U_iso_or_equiv
_atom_site_adp_type
_atom_site_occupancy
_atom_site_site_symmetry_order
_atom_site_calc_flag
_atom_site_refinement_flags_posn
_atom_site_refinement_flags_adp
_atom_site_refinement_flags_occupancy
_atom_site_disorder_assembly
_atom_site_disorder_group
C1 C 0.54507(16) 0.32137(14) 1.03040(9) 0.0367(4) Uani 1 1 d . . . . .
Fe1 Fe 0.36944(2) 0.44385(2) 0.76948(2) 0.02197(7) Uani 1 1 d . . . . .
F1 F 0.58039(10) 0.38356(9) 1.04771(6) 0.0532(3) Uani 1 1 d . . . . .
N2 N 0.20342(10) 0.49961(9) 0.84907(6) 0.0236(3) Uani 1 1 d . . . . .
N3 N 0.10371(11) 0.53807(10) 0.86344(7) 0.0272(3) Uani 1 1 d . . . . .
F2 F 0.52051(10) 0.26160(9) 1.09013(6) 0.0577(4) Uani 1 1 d . . . . .
F3 F 0.62659(9) 0.27510(9) 1.00358(6) 0.0516(3) Uani 1 1 d . . . . .
C2 C 0.45901(13) 0.37649(11) 0.91384(8) 0.0265(3) Uani 1 1 d . . . . .
H2 H 0.525482 0.352200 0.896041 0.032 Uiso 1 1 calc R U . . .
C12 C 0.07442(13) 0.70782(13) 0.56287(9) 0.0331(4) Uani 1 1 d . . . . .
H12 H 0.088222 0.763321 0.530991 0.040 Uiso 1 1 calc R U . . .
C13 C 0.01857(14) 0.65899(14) 0.54150(9) 0.0348(4) Uani 1 1 d . . . . .
H13 H -0.007151 0.681737 0.495429 0.042 Uiso 1 1 calc R U . . .
C14 C -0.00185(13) 0.57495(13) 0.58670(9) 0.0316(4) Uani 1 1 d . . . . .
C15 C 0.03750(12) 0.54192(12) 0.65548(8) 0.0279(3) Uani 1 1 d . . . . .
C16 C 0.01905(13) 0.45662(13) 0.69993(9) 0.0313(4) Uani 1 1 d . . . . .
H16 H 0.044260 0.433693 0.746122 0.038 Uiso 1 1 calc R U . . .
C17 C -0.03455(14) 0.40667(14) 0.67738(10) 0.0373(4) Uani 1 1 d . . . . .
H17 H -0.044121 0.348639 0.707460 0.045 Uiso 1 1 calc R U . . .
C18 C -0.07580(15) 0.44121(15) 0.60934(10) 0.0406(4) Uani 1 1 d . . . . .
H18 H -0.114234 0.406946 0.594202 0.049 Uiso 1 1 calc R U . . .
C19 C -0.06042(14) 0.52307(14) 0.56591(10) 0.0383(4) Uani 1 1 d . . . . .
H19 H -0.089436 0.546164 0.520663 0.046 Uiso 1 1 calc R U . . .
C20 C 0.16895(12) 0.73843(12) 0.65107(8) 0.0282(4) Uani 1 1 d . . . . .
C21 C 0.15146(12) 0.75490(12) 0.71364(8) 0.0281(4) Uani 1 1 d . . . . .
H21 H 0.105297 0.723709 0.746365 0.034 Uiso 1 1 calc R U . . .
C22 C 0.19886(13) 0.81520(12) 0.73019(8) 0.0285(4) Uani 1 1 d . . . . .
C23 C 0.26344(14) 0.86260(13) 0.68075(9) 0.0349(4) Uani 1 1 d . . . . .
H23 H 0.295412 0.905033 0.690797 0.042 Uiso 1 1 calc R U . . .
C24 C 0.28240(15) 0.84941(15) 0.61690(9) 0.0395(5) Uani 1 1 d . . . . .
C25 C 0.23635(14) 0.78653(14) 0.60287(9) 0.0365(4) Uani 1 1 d . . . . .
H25 H 0.250544 0.775755 0.560010 0.044 Uiso 1 1 calc R U . . .
C26 C 0.17729(14) 0.82752(12) 0.80128(9) 0.0318(4) Uani 1 1 d . . . . .
C27 C 0.21125(15) 0.73310(12) 0.85749(8) 0.0335(4) Uani 1 1 d . . . . .
H27A H 0.166647 0.692347 0.854359 0.050 Uiso 1 1 calc R U . . .
H27B H 0.202210 0.740808 0.903023 0.050 Uiso 1 1 calc R U . . .
H27C H 0.286487 0.706077 0.850865 0.050 Uiso 1 1 calc R U . . .
C28 C 0.05743(16) 0.86606(14) 0.80869(10) 0.0421(5) Uani 1 1 d . . . . .
H28A H 0.035798 0.926876 0.773803 0.063 Uiso 1 1 calc R U . . .
H28B H 0.043247 0.871398 0.854780 0.063 Uiso 1 1 calc R U . . .
H28C H 0.016645 0.824516 0.802226 0.063 Uiso 1 1 calc R U . . .
C3 C 0.45013(14) 0.36547(12) 0.98390(8) 0.0294(4) Uani 1 1 d . . . . .
C29 C 0.24015(18) 0.89272(14) 0.81247(10) 0.0439(5) Uani 1 1 d . . . . .
H29A H 0.316985 0.868087 0.808707 0.066 Uiso 1 1 calc R U . . .
H29B H 0.224321 0.898167 0.858429 0.066 Uiso 1 1 calc R U . . .
H29C H 0.219239 0.953500 0.777422 0.066 Uiso 1 1 calc R U . . .
C30 C 0.34909(18) 0.90754(18) 0.56243(10) 0.0537(6) Uani 1 1 d D . . . .
C34 C 0.36966(16) 0.60966(16) 0.48749(9) 0.0431(5) Uani 1 1 d D U . . .
F1A F 0.4026(3) 0.5773(3) 0.43419(16) 0.0652(10) Uani 0.775(11) 1 d D U P A 1
F2A F 0.4534(3) 0.6383(4) 0.50015(13) 0.0753(13) Uani 0.775(11) 1 d D U P A 1
F3A F 0.2910(3) 0.6804(2) 0.46543(16) 0.0558(8) Uani 0.775(11) 1 d D U P A 1
F4A F 0.3920(17) 0.6783(7) 0.5045(4) 0.068(4) Uani 0.225(11) 1 d D U P A 2
F5A F 0.2762(8) 0.6547(11) 0.4499(7) 0.075(3) Uani 0.225(11) 1 d D U P A 2
F6A F 0.4343(11) 0.5891(9) 0.4455(7) 0.059(3) Uani 0.225(11) 1 d D U P A 2
C35 C 0.36603(13) 0.52943(13) 0.61470(8) 0.0299(4) Uani 1 1 d . . . . .
H35 H 0.398864 0.574262 0.620350 0.036 Uiso 1 1 calc R U . . .
C36 C 0.34241(14) 0.53462(14) 0.54881(9) 0.0347(4) Uani 1 1 d D U . . .
C37 C 0.29398(15) 0.47012(15) 0.53928(9) 0.0395(5) Uani 1 1 d . . . . .
H37 H 0.277297 0.473556 0.494213 0.047 Uiso 1 1 calc R U . . .
C38 C 0.27036(15) 0.40071(14) 0.59646(9) 0.0365(4) Uani 1 1 d . . . . .
H38 H 0.236811 0.355551 0.592096 0.044 Uiso 1 1 calc R U . . .
C39 C 0.29777(13) 0.40015(12) 0.66003(8) 0.0284(4) Uani 1 1 d . . . . .
C40 C 0.31779(12) 0.33562(12) 0.78293(8) 0.0246(3) Uani 1 1 d . . . . .
C41 C 0.29286(13) 0.25667(12) 0.83023(8) 0.0275(3) Uani 1 1 d . . . . .
C42 C 0.19790(18) 0.13684(14) 0.82075(11) 0.0463(5) Uani 1 1 d . . . . .
H42A H 0.167552 0.126585 0.782616 0.069 Uiso 1 1 calc R U . . .
H42B H 0.141439 0.146501 0.854070 0.069 Uiso 1 1 calc R U . . .
H42C H 0.253998 0.083007 0.843523 0.069 Uiso 1 1 calc R U . . .
C43 C 0.30897(13) 0.21619(12) 0.90593(8) 0.0273(3) Uani 1 1 d . . . . .
C44 C 0.40599(14) 0.15979(12) 0.93469(8) 0.0288(4) Uani 1 1 d . . . . .
C45 C 0.41455(15) 0.12555(12) 1.00821(9) 0.0325(4) Uani 1 1 d . . . . .
H45 H 0.478705 0.084286 1.028919 0.039 Uiso 1 1 calc R U . . .
C46 C 0.33336(15) 0.15043(13) 1.04937(9) 0.0349(4) Uani 1 1 d . . . . .
H46 H 0.342590 0.127067 1.097999 0.042 Uiso 1 1 calc R U . . .
C47 C 0.23599(15) 0.21008(13) 1.02128(9) 0.0334(4) Uani 1 1 d . . . . .
C48 C 0.22181(14) 0.24169(12) 0.94831(9) 0.0297(4) Uani 1 1 d . . . . .
C49 C 0.12208(14) 0.29932(13) 0.92096(9) 0.0342(4) Uani 1 1 d . . . . .
H49 H 0.110729 0.320398 0.872546 0.041 Uiso 1 1 calc R U . . .
C50 C 0.04194(16) 0.32521(15) 0.96272(11) 0.0425(5) Uani 1 1 d . . . . .
H50 H -0.024368 0.363532 0.943172 0.051 Uiso 1 1 calc R U . . .
C51 C 0.05712(16) 0.29537(15) 1.03458(11) 0.0462(5) Uani 1 1 d . . . . .
H51 H 0.001691 0.314700 1.063280 0.055 Uiso 1 1 calc R U . . .
C52 C 0.15144(16) 0.23867(15) 1.06304(10) 0.0427(5) Uani 1 1 d . . . . .
H52 H 0.160530 0.218037 1.111643 0.051 Uiso 1 1 calc R U . . .
C53 C 0.50324(14) 0.13323(12) 0.89490(9) 0.0304(4) Uani 1 1 d . . . . .
C54 C 0.60389(14) 0.12501(12) 0.92036(9) 0.0326(4) Uani 1 1 d . . . . .
H54 H 0.608322 0.141206 0.960306 0.039 Uiso 1 1 calc R U . . .
C55 C 0.69807(15) 0.09367(13) 0.88872(9) 0.0359(4) Uani 1 1 d . . . . .
C56 C 0.68911(16) 0.07582(14) 0.82758(10) 0.0426(5) Uani 1 1 d . . . . .
H56 H 0.752409 0.056719 0.804328 0.051 Uiso 1 1 calc R U . . .
C57 C 0.58952(17) 0.08530(14) 0.79962(10) 0.0419(5) Uani 1 1 d . . . . .
C58 C 0.49803(16) 0.11187(13) 0.83483(9) 0.0359(4) Uani 1 1 d . . . . .
H58 H 0.430073 0.115657 0.817700 0.043 Uiso 1 1 calc R U . . .
C59 C 0.80749(15) 0.07668(14) 0.92189(10) 0.0390(4) Uani 1 1 d . . . . .
C60A C 0.8346(2) 0.16518(18) 0.91323(15) 0.0434(7) Uani 0.781(3) 1 d . . P B 1
H60A H 0.847687 0.195854 0.864352 0.065 Uiso 0.781(3) 1 calc R U P B 1
H60B H 0.898999 0.154166 0.939972 0.065 Uiso 0.781(3) 1 calc R U P B 1
H60C H 0.774980 0.204369 0.929609 0.065 Uiso 0.781(3) 1 calc R U P B 1
C61A C 0.79841(19) 0.02057(19) 0.99908(12) 0.0395(6) Uani 0.781(3) 1 d . . P B 1
H61A H 0.775437 -0.035694 1.003114 0.059 Uiso 0.781(3) 1 calc R U P B 1
H61B H 0.745826 0.057582 1.021574 0.059 Uiso 0.781(3) 1 calc R U P B 1
H61C H 0.868214 0.004335 1.021403 0.059 Uiso 0.781(3) 1 calc R U P B 1
C62A C 0.89331(19) 0.0169(2) 0.89029(14) 0.0425(7) Uani 0.781(3) 1 d . . P B 1
H62A H 0.871475 -0.040062 0.894873 0.064 Uiso 0.781(3) 1 calc R U P B 1
H62B H 0.961333 0.001931 0.914416 0.064 Uiso 0.781(3) 1 calc R U P B 1
H62C H 0.902048 0.050470 0.841368 0.064 Uiso 0.781(3) 1 calc R U P B 1
C60B C 0.8119(7) 0.1207(8) 0.9852(5) 0.048(3) Uani 0.219(3) 1 d . . P B 2
H60D H 0.886199 0.108427 0.999758 0.071 Uiso 0.219(3) 1 calc R U P B 2
H60E H 0.769326 0.092157 1.024509 0.071 Uiso 0.219(3) 1 calc R U P B 2
H60F H 0.782592 0.187322 0.968181 0.071 Uiso 0.219(3) 1 calc R U P B 2
C61B C 0.8696(8) -0.0160(7) 0.9475(6) 0.056(3) Uani 0.219(3) 1 d . . P B 2
H61D H 0.826836 -0.054589 0.980611 0.083 Uiso 0.219(3) 1 calc R U P B 2
H61E H 0.933953 -0.016881 0.970395 0.083 Uiso 0.219(3) 1 calc R U P B 2
H61F H 0.890316 -0.039757 0.909037 0.083 Uiso 0.219(3) 1 calc R U P B 2
C62B C 0.8932(8) 0.1391(9) 0.8707(5) 0.062(3) Uani 0.219(3) 1 d . . P B 2
H62D H 0.930180 0.107438 0.839035 0.093 Uiso 0.219(3) 1 calc R U P B 2
H62E H 0.945855 0.145341 0.899640 0.093 Uiso 0.219(3) 1 calc R U P B 2
H62F H 0.852512 0.200295 0.844068 0.093 Uiso 0.219(3) 1 calc R U P B 2
C63 C 0.5824(2) 0.06641(18) 0.73163(11) 0.0550(6) Uani 1 1 d D . . . .
C67 C 0.45593(13) 0.61645(12) 0.75271(8) 0.0292(4) Uani 1 1 d . . . . .
C68 C 0.50162(16) 0.69111(14) 0.75506(11) 0.0414(5) Uani 1 1 d . . . . .
H68A H 0.515378 0.728799 0.707998 0.062 Uiso 1 1 calc R U . . .
H68B H 0.568936 0.665487 0.780979 0.062 Uiso 1 1 calc R U . . .
H68C H 0.451299 0.729296 0.777787 0.062 Uiso 1 1 calc R U . . .
C69 C 0.60407(13) 0.35241(13) 0.74697(8) 0.0304(4) Uani 1 1 d . . . . .
C70 C 0.71440(14) 0.31877(16) 0.72845(10) 0.0437(5) Uani 1 1 d . . . . .
H70A H 0.717766 0.324361 0.679502 0.066 Uiso 1 1 calc R U . . .
H70B H 0.739231 0.254081 0.756420 0.066 Uiso 1 1 calc R U . . .
H70C H 0.760192 0.355306 0.736998 0.066 Uiso 1 1 calc R U . . .
C71 C 0.1002(2) 0.12300(18) 0.36174(15) 0.0624(7) Uani 1 1 d . . . . .
C72 C 0.0386(2) 0.06137(18) 0.40595(15) 0.0701(8) Uani 1 1 d . . . . .
H72A H -0.034476 0.078562 0.387981 0.105 Uiso 1 1 calc R U . . .
H72B H 0.036554 0.065274 0.452549 0.105 Uiso 1 1 calc R U . . .
H72C H 0.071620 -0.001737 0.407481 0.105 Uiso 1 1 calc R U . . .
N1 N 0.37557(11) 0.42070(9) 0.87096(7) 0.0241(3) Uani 1 1 d . . . . .
C31A C 0.4555(4) 0.8976(4) 0.5887(3) 0.0524(14) Uani 0.540(4) 1 d D U P C 1
H31A H 0.491873 0.941722 0.555378 0.079 Uiso 0.540(4) 1 calc R U P C 1
H31B H 0.497438 0.834933 0.595520 0.079 Uiso 0.540(4) 1 calc R U P C 1
H31C H 0.448192 0.909492 0.632746 0.079 Uiso 0.540(4) 1 calc R U P C 1
C32A C 0.3464(4) 0.9019(4) 0.49266(19) 0.0574(14) Uani 0.540(4) 1 d D . P C 1
H32A H 0.271894 0.915587 0.477997 0.086 Uiso 0.540(4) 1 calc R U P C 1
H32B H 0.382204 0.839826 0.493051 0.086 Uiso 0.540(4) 1 calc R U P C 1
H32C H 0.383307 0.946675 0.460488 0.086 Uiso 0.540(4) 1 calc R U P C 1
C33A C 0.2900(4) 1.0179(3) 0.5511(2) 0.0584(12) Uani 0.540(4) 1 d D . P C 1
H33A H 0.326357 1.057884 0.514036 0.088 Uiso 0.540(4) 1 calc R U P C 1
H33B H 0.294514 1.030991 0.593948 0.088 Uiso 0.540(4) 1 calc R U P C 1
H33C H 0.214747 1.029446 0.538775 0.088 Uiso 0.540(4) 1 calc R U P C 1
C31B C 0.4412(4) 0.8289(4) 0.5353(3) 0.0677(16) Uani 0.460(4) 1 d D . P C 2
H31D H 0.404032 0.796077 0.515354 0.101 Uiso 0.460(4) 1 calc R U P C 2
H31E H 0.484495 0.784851 0.574633 0.101 Uiso 0.460(4) 1 calc R U P C 2
H31F H 0.487666 0.860746 0.500380 0.101 Uiso 0.460(4) 1 calc R U P C 2
C32B C 0.2855(4) 0.9624(4) 0.5030(2) 0.0522(14) Uani 0.460(4) 1 d D . P C 2
H32D H 0.330421 0.994231 0.466780 0.078 Uiso 0.460(4) 1 calc R U P C 2
H32E H 0.228217 1.007825 0.514949 0.078 Uiso 0.460(4) 1 calc R U P C 2
H32F H 0.254102 0.922917 0.486242 0.078 Uiso 0.460(4) 1 calc R U P C 2
C33B C 0.4177(7) 0.9471(6) 0.5921(3) 0.087(3) Uani 0.460(4) 1 d D U P C 2
H33D H 0.467730 0.973158 0.556895 0.131 Uiso 0.460(4) 1 calc R U P C 2
H33E H 0.457966 0.898894 0.631029 0.131 Uiso 0.460(4) 1 calc R U P C 2
H33F H 0.373279 0.995660 0.608148 0.131 Uiso 0.460(4) 1 calc R U P C 2
N4 N 0.06014(11) 0.57336(10) 0.80132(7) 0.0267(3) Uani 1 1 d . . . . .
N5 N 0.34361(10) 0.46234(10) 0.67110(7) 0.0258(3) Uani 1 1 d . . . . .
N6 N 0.28302(11) 0.33264(10) 0.72230(7) 0.0270(3) Uani 1 1 d . . . . .
N7 N 0.23777(12) 0.26313(11) 0.72694(8) 0.0341(3) Uani 1 1 d . . . . .
N8 N 0.24393(12) 0.21845(11) 0.79382(8) 0.0329(3) Uani 1 1 d . . . . .
N9 N 0.42121(10) 0.55671(10) 0.75215(7) 0.0265(3) Uani 1 1 d . . . . .
N10 N 0.51851(11) 0.38040(10) 0.76059(7) 0.0265(3) Uani 1 1 d . . . . .
N11 N 0.1486(2) 0.17204(17) 0.32707(15) 0.0837(8) Uani 1 1 d . . . . .
C64A C 0.6242(5) 0.1405(4) 0.67272(19) 0.0792(17) Uani 0.630(5) 1 d D . P D 1
H64A H 0.623029 0.127993 0.629347 0.119 Uiso 0.630(5) 1 calc R U P D 1
H64B H 0.697674 0.139516 0.682933 0.119 Uiso 0.630(5) 1 calc R U P D 1
H64C H 0.578465 0.201217 0.668425 0.119 Uiso 0.630(5) 1 calc R U P D 1
C65A C 0.4666(3) 0.0723(4) 0.7105(2) 0.0665(14) Uani 0.630(5) 1 d D . P D 1
H65A H 0.468793 0.059084 0.667166 0.100 Uiso 0.630(5) 1 calc R U P D 1
H65B H 0.423044 0.134334 0.704298 0.100 Uiso 0.630(5) 1 calc R U P D 1
H65C H 0.435104 0.027322 0.746729 0.100 Uiso 0.630(5) 1 calc R U P D 1
C66A C 0.6490(5) -0.0267(4) 0.7338(3) 0.089(2) Uani 0.630(5) 1 d D . P D 1
H66A H 0.644679 -0.035176 0.689212 0.133 Uiso 0.630(5) 1 calc R U P D 1
H66B H 0.621912 -0.074739 0.770119 0.133 Uiso 0.630(5) 1 calc R U P D 1
H66C H 0.723625 -0.030699 0.743621 0.133 Uiso 0.630(5) 1 calc R U P D 1
C64B C 0.5305(7) 0.1572(5) 0.6801(3) 0.072(2) Uani 0.370(5) 1 d D . P D 2
H64D H 0.529299 0.150147 0.634664 0.108 Uiso 0.370(5) 1 calc R U P D 2
H64E H 0.571309 0.203241 0.677333 0.108 Uiso 0.370(5) 1 calc R U P D 2
H64F H 0.457050 0.177357 0.694649 0.108 Uiso 0.370(5) 1 calc R U P D 2
C65B C 0.6962(6) 0.0340(9) 0.7061(5) 0.120(4) Uani 0.370(5) 1 d D . P D 2
H65D H 0.731465 -0.024427 0.739714 0.179 Uiso 0.370(5) 1 calc R U P D 2
H65E H 0.737653 0.080359 0.700843 0.179 Uiso 0.370(5) 1 calc R U P D 2
H65F H 0.691615 0.025375 0.661538 0.179 Uiso 0.370(5) 1 calc R U P D 2
C66B C 0.5193(9) -0.0061(7) 0.7474(4) 0.103(4) Uani 0.370(5) 1 d D . P D 2
H66D H 0.454005 0.011009 0.772366 0.154 Uiso 0.370(5) 1 calc R U P D 2
H66E H 0.562388 -0.065062 0.775869 0.154 Uiso 0.370(5) 1 calc R U P D 2
H66F H 0.500014 -0.011936 0.704216 0.154 Uiso 0.370(5) 1 calc R U P D 2
C4 C 0.35386(15) 0.39921(13) 1.01125(8) 0.0325(4) Uani 1 1 d . . . . .
H4 H 0.347550 0.390924 1.059163 0.039 Uiso 1 1 calc R U . . .
C5 C 0.26715(14) 0.44505(12) 0.96800(8) 0.0303(4) Uani 1 1 d . . . . .
H5 H 0.199821 0.469600 0.984705 0.036 Uiso 1 1 calc R U . . .
C6 C 0.28305(13) 0.45341(11) 0.89956(8) 0.0244(3) Uani 1 1 d . . . . .
C7 C 0.22618(12) 0.50768(11) 0.78144(8) 0.0232(3) Uani 1 1 d . . . . .
C8 C -0.05242(13) 0.62232(13) 0.79441(9) 0.0355(4) Uani 1 1 d . . . . .
H8A H -0.058632 0.684654 0.761570 0.053 Uiso 1 1 calc R U . . .
H8B H -0.080105 0.625756 0.839402 0.053 Uiso 1 1 calc R U . . .
H8C H -0.093874 0.589328 0.777635 0.053 Uiso 1 1 calc R U . . .
C9 C 0.12950(12) 0.55931(11) 0.74994(8) 0.0248(3) Uani 1 1 d . . . . .
C10 C 0.09343(12) 0.59589(12) 0.67689(8) 0.0272(3) Uani 1 1 d . . . . .
C11 C 0.11276(12) 0.67788(12) 0.63183(8) 0.0286(4) Uani 1 1 d . . . . .
P1_1 P 0.00833(11) 0.84466(10) 0.34193(7) 0.0427(3) Uani 0.753(3) 1 d D U P E 1
F1_1 F 0.0787(2) 0.92011(17) 0.31183(15) 0.0587(6) Uani 0.753(3) 1 d D U P E 1
F2_1 F 0.0241(3) 0.8207(2) 0.27156(14) 0.0702(8) Uani 0.753(3) 1 d D U P E 1
F3_1 F -0.0635(3) 0.7699(2) 0.37152(16) 0.0542(7) Uani 0.753(3) 1 d D U P E 1
F4_1 F -0.0083(2) 0.86804(18) 0.41206(11) 0.0504(5) Uani 0.753(3) 1 d D U P E 1
F5_1 F 0.1120(2) 0.7667(2) 0.37211(16) 0.0599(7) Uani 0.753(3) 1 d D U P E 1
F6_1 F -0.09693(18) 0.92041(15) 0.31059(12) 0.0607(6) Uani 0.753(3) 1 d D U P E 1
P1_2 P 0.9558(8) 0.8498(4) 0.3569(3) 0.076(2) Uani 0.183(3) 1 d D U P F 2
F1_2 F 0.9758(12) 0.8307(10) 0.2849(5) 0.080(3) Uani 0.183(3) 1 d D U P F 2
F2_2 F 0.9088(14) 0.7590(9) 0.3908(6) 0.072(4) Uani 0.183(3) 1 d D U P F 2
F3_2 F 0.9410(13) 0.8701(8) 0.4278(5) 0.096(4) Uani 0.183(3) 1 d D U P F 2
F4_2 F 1.0087(14) 0.9383(7) 0.3242(6) 0.111(4) Uani 0.183(3) 1 d D U P F 2
F5_2 F 1.0748(11) 0.7872(9) 0.3834(7) 0.087(4) Uani 0.183(3) 1 d D U P F 2
F6_2 F 0.8423(11) 0.9121(8) 0.3286(6) 0.103(4) Uani 0.183(3) 1 d D U P F 2
P1_3 P 0.72899(12) 0.47399(10) 0.85363(8) 0.0347(3) Uani 0.777(4) 1 d D U P G 1
F1_3 F 0.76957(14) 0.44221(17) 0.93117(10) 0.0490(6) Uani 0.777(4) 1 d D U P G 1
F2_3 F 0.7159(5) 0.3719(3) 0.86508(19) 0.0454(6) Uani 0.777(4) 1 d D U P G 1
F3_3 F 0.68842(18) 0.50605(13) 0.77605(10) 0.0487(5) Uani 0.777(4) 1 d D U P G 1
F4_3 F 0.74046(13) 0.57696(12) 0.84224(11) 0.0472(6) Uani 0.777(4) 1 d D U P G 1
F5_3 F 0.60804(19) 0.5023(3) 0.87785(16) 0.0400(6) Uani 0.777(4) 1 d D U P G 1
F6_3 F 0.8498(2) 0.4480(2) 0.82849(17) 0.0500(7) Uani 0.777(4) 1 d D U P G 1
P1_4 P 0.7498(5) 0.4504(5) 0.8701(3) 0.0467(12) Uani 0.223(4) 1 d D U P G 2
F1_4 F 0.7764(6) 0.3833(7) 0.9459(3) 0.070(2) Uani 0.223(4) 1 d D U P G 2
F2_4 F 0.6314(8) 0.4859(11) 0.8942(6) 0.055(3) Uani 0.223(4) 1 d D U P G 2
F3_4 F 0.7258(8) 0.5250(7) 0.7915(4) 0.087(3) Uani 0.223(4) 1 d D U P G 2
F4_4 F 0.8675(8) 0.4143(8) 0.8457(5) 0.053(3) Uani 0.223(4) 1 d D U P G 2
F5_4 F 0.7887(7) 0.5275(6) 0.8900(5) 0.072(3) Uani 0.223(4) 1 d D U P G 2
F6_4 F 0.7081(18) 0.3781(10) 0.8488(8) 0.068(4) Uani 0.223(4) 1 d D U P G 2
P1_5 P 0.0301(13) 0.8688(10) 0.3454(7) 0.067(4) Uani 0.064(2) 1 d D U P H 3
F1_5 F -0.0748(17) 0.9452(12) 0.3516(12) 0.075(6) Uani 0.064(2) 1 d D U P H 3
F2_5 F 0.086(2) 0.9492(15) 0.3018(18) 0.068(6) Uani 0.064(2) 1 d D U P H 3
F3_5 F 0.1267(17) 0.7892(14) 0.3371(12) 0.077(6) Uani 0.064(2) 1 d D U P H 3
F4_5 F -0.029(2) 0.7884(14) 0.3935(16) 0.089(6) Uani 0.064(2) 1 d D U P H 3
F5_5 F 0.074(2) 0.8596(17) 0.4174(10) 0.092(6) Uani 0.064(2) 1 d D U P H 3
F6_5 F -0.022(2) 0.8750(18) 0.2739(10) 0.072(6) Uani 0.064(2) 1 d D U P H 3

loop_
_atom_site_aniso_label
_atom_site_aniso_U_11
_atom_site_aniso_U_22
_atom_site_aniso_U_33
_atom_site_aniso_U_23
_atom_site_aniso_U_13
_atom_site_aniso_U_12
C1 0.0439(10) 0.0398(11) 0.0249(8) -0.0074(8) -0.0100(7) -0.0078(9)
Fe1 0.02168(12) 0.02622(15) 0.01730(12) -0.00570(9) -0.00144(8) -0.00569(10)
F1 0.0566(7) 0.0524(8) 0.0561(7) -0.0211(6) -0.0286(6) -0.0083(6)
N2 0.0254(6) 0.0243(7) 0.0190(6) -0.0045(5) -0.0003(5) -0.0056(6)
N3 0.0260(7) 0.0295(8) 0.0233(6) -0.0052(6) 0.0030(5) -0.0067(6)
F2 0.0616(8) 0.0635(9) 0.0315(6) 0.0093(6) -0.0189(5) -0.0133(7)
F3 0.0452(7) 0.0635(9) 0.0396(6) -0.0196(6) -0.0185(5) 0.0098(6)
C2 0.0294(8) 0.0267(9) 0.0237(8) -0.0066(6) -0.0062(6) -0.0074(7)
C12 0.0284(8) 0.0405(11) 0.0248(8) -0.0020(7) -0.0020(6) -0.0090(8)
C13 0.0290(8) 0.0473(12) 0.0229(8) -0.0052(7) -0.0060(6) -0.0062(8)
C14 0.0237(8) 0.0411(11) 0.0284(8) -0.0105(7) -0.0031(6) -0.0047(7)
C15 0.0193(7) 0.0358(10) 0.0263(8) -0.0092(7) 0.0003(6) -0.0037(7)
C16 0.0253(8) 0.0383(11) 0.0286(8) -0.0088(7) -0.0008(6) -0.0065(7)
C17 0.0345(9) 0.0416(12) 0.0377(10) -0.0127(8) 0.0036(7) -0.0137(8)
C18 0.0343(9) 0.0526(13) 0.0419(10) -0.0209(9) -0.0022(8) -0.0140(9)
C19 0.0310(9) 0.0538(13) 0.0320(9) -0.0148(9) -0.0045(7) -0.0106(9)
C20 0.0226(7) 0.0331(10) 0.0218(7) 0.0001(7) -0.0020(6) -0.0054(7)
C21 0.0228(7) 0.0312(10) 0.0233(8) -0.0011(7) 0.0005(6) -0.0047(7)
C22 0.0274(8) 0.0272(9) 0.0236(8) -0.0005(6) -0.0021(6) -0.0029(7)
C23 0.0333(9) 0.0405(11) 0.0281(9) -0.0022(7) -0.0033(7) -0.0154(8)
C24 0.0355(9) 0.0556(13) 0.0249(8) -0.0012(8) -0.0002(7) -0.0230(9)
C25 0.0332(9) 0.0542(13) 0.0201(8) -0.0041(8) 0.0005(6) -0.0179(9)
C26 0.0380(9) 0.0275(10) 0.0261(8) -0.0043(7) 0.0016(7) -0.0074(8)
C27 0.0390(9) 0.0332(10) 0.0242(8) -0.0050(7) -0.0019(7) -0.0065(8)
C28 0.0455(11) 0.0351(12) 0.0362(10) -0.0065(8) 0.0065(8) -0.0006(9)
C3 0.0362(9) 0.0283(10) 0.0234(8) -0.0054(7) -0.0083(7) -0.0086(7)
C29 0.0625(13) 0.0378(12) 0.0351(10) -0.0123(8) 0.0032(9) -0.0188(10)
C30 0.0562(12) 0.0794(16) 0.0287(9) -0.0026(9) 0.0047(8) -0.0449(12)
C34 0.0415(10) 0.0613(13) 0.0221(8) -0.0072(8) 0.0013(7) -0.0130(9)
F1A 0.0715(19) 0.085(2) 0.0265(10) -0.0109(10) 0.0157(11) -0.0103(15)
F2A 0.0676(18) 0.116(3) 0.0333(10) 0.0140(12) -0.0077(11) -0.0564(19)
F3A 0.0509(13) 0.0563(14) 0.0383(12) 0.0028(9) 0.0086(9) -0.0009(10)
F4A 0.126(10) 0.059(4) 0.025(3) -0.003(3) 0.006(4) -0.047(5)
F5A 0.058(3) 0.080(7) 0.056(5) 0.026(4) -0.016(3) -0.023(3)
F6A 0.064(5) 0.048(4) 0.050(5) -0.008(4) 0.031(4) -0.008(4)
C35 0.0272(8) 0.0377(10) 0.0214(8) -0.0058(7) 0.0001(6) -0.0063(7)
C36 0.0297(8) 0.0485(12) 0.0210(8) -0.0068(7) -0.0004(6) -0.0061(8)
C37 0.0378(10) 0.0597(14) 0.0205(8) -0.0130(8) -0.0049(7) -0.0091(9)
C38 0.0372(9) 0.0476(12) 0.0270(9) -0.0137(8) -0.0049(7) -0.0102(9)
C39 0.0246(8) 0.0367(10) 0.0236(8) -0.0105(7) -0.0027(6) -0.0044(7)
C40 0.0207(7) 0.0305(9) 0.0219(7) -0.0087(6) -0.0027(6) -0.0033(6)
C41 0.0273(8) 0.0294(10) 0.0284(8) -0.0107(7) -0.0010(6) -0.0090(7)
C42 0.0613(13) 0.0402(12) 0.0467(11) -0.0136(9) -0.0012(10) -0.0293(11)
C43 0.0320(8) 0.0233(9) 0.0268(8) -0.0056(6) 0.0004(6) -0.0104(7)
C44 0.0354(9) 0.0230(9) 0.0271(8) -0.0049(7) 0.0001(7) -0.0093(7)
C45 0.0378(9) 0.0287(10) 0.0270(8) -0.0035(7) -0.0016(7) -0.0077(8)
C46 0.0419(10) 0.0355(11) 0.0253(8) -0.0041(7) 0.0028(7) -0.0147(8)
C47 0.0368(9) 0.0340(11) 0.0302(9) -0.0077(7) 0.0053(7) -0.0155(8)
C48 0.0319(8) 0.0269(9) 0.0315(8) -0.0072(7) 0.0032(7) -0.0132(7)
C49 0.0321(9) 0.0347(11) 0.0345(9) -0.0063(8) 0.0005(7) -0.0127(8)
C50 0.0329(9) 0.0442(12) 0.0468(11) -0.0098(9) 0.0061(8) -0.0112(9)
C51 0.0392(10) 0.0526(14) 0.0450(11) -0.0148(10) 0.0162(9) -0.0139(10)
C52 0.0450(11) 0.0480(13) 0.0342(10) -0.0104(9) 0.0115(8) -0.0166(10)
C53 0.0363(9) 0.0218(9) 0.0278(8) -0.0042(7) -0.0005(7) -0.0020(7)
C54 0.0377(9) 0.0281(10) 0.0262(8) -0.0062(7) 0.0006(7) -0.0007(8)
C55 0.0373(10) 0.0299(10) 0.0303(9) -0.0034(7) -0.0003(7) 0.0022(8)
C56 0.0447(11) 0.0410(12) 0.0335(10) -0.0125(8) 0.0037(8) 0.0052(9)
C57 0.0539(12) 0.0353(12) 0.0309(9) -0.0116(8) -0.0019(8) 0.0021(9)
C58 0.0433(10) 0.0300(10) 0.0307(9) -0.0081(7) -0.0041(7) -0.0026(8)
C59 0.0365(10) 0.0380(12) 0.0327(9) -0.0082(8) -0.0008(7) 0.0056(8)
C60A 0.0347(13) 0.0396(16) 0.0525(16) -0.0115(12) -0.0038(11) -0.0062(11)
C61A 0.0343(12) 0.0436(16) 0.0332(12) -0.0052(11) -0.0053(9) -0.0038(11)
C62A 0.0314(12) 0.0482(17) 0.0421(15) -0.0142(12) -0.0020(10) 0.0016(11)
C60B 0.036(5) 0.063(7) 0.043(5) -0.023(5) -0.015(4) 0.005(4)
C61B 0.041(5) 0.052(7) 0.078(8) -0.035(6) -0.026(5) 0.011(5)
C62B 0.046(6) 0.095(10) 0.038(5) -0.006(6) -0.004(4) -0.024(6)
C63 0.0616(13) 0.0645(16) 0.0378(11) -0.0280(10) -0.0056(9) 0.0061(11)
C67 0.0280(8) 0.0314(10) 0.0256(8) -0.0065(7) -0.0002(6) -0.0061(7)
C68 0.0428(10) 0.0381(12) 0.0467(11) -0.0131(9) -0.0008(8) -0.0163(9)
C69 0.0282(9) 0.0378(11) 0.0237(8) -0.0083(7) -0.0011(6) -0.0066(7)
C70 0.0272(9) 0.0618(14) 0.0362(10) -0.0159(9) 0.0018(7) 0.0006(9)
C71 0.0548(14) 0.0463(15) 0.0729(17) -0.0105(13) -0.0088(12) 0.0030(12)
C72 0.0596(15) 0.0495(16) 0.084(2) 0.0004(14) -0.0175(14) -0.0073(12)
N1 0.0276(7) 0.0248(8) 0.0207(6) -0.0061(5) -0.0026(5) -0.0084(6)
C31A 0.047(2) 0.075(4) 0.037(2) -0.007(2) 0.0085(18) -0.038(2)
C32A 0.073(3) 0.077(4) 0.0302(18) -0.0077(18) 0.0120(17) -0.050(3)
C33A 0.068(3) 0.058(2) 0.044(2) 0.0000(18) 0.0108(19) -0.030(2)
C31B 0.048(3) 0.092(4) 0.053(3) -0.003(3) 0.019(2) -0.034(2)
C32B 0.065(3) 0.059(3) 0.030(2) 0.004(2) 0.0013(19) -0.038(3)
C33B 0.113(6) 0.140(8) 0.033(3) -0.009(4) 0.012(4) -0.105(6)
N4 0.0237(7) 0.0299(8) 0.0231(6) -0.0048(6) 0.0026(5) -0.0065(6)
N5 0.0236(6) 0.0310(8) 0.0209(6) -0.0070(5) -0.0019(5) -0.0040(6)
N6 0.0283(7) 0.0303(8) 0.0236(7) -0.0093(6) -0.0034(5) -0.0072(6)
N7 0.0381(8) 0.0356(9) 0.0326(8) -0.0130(7) -0.0045(6) -0.0120(7)
N8 0.0372(8) 0.0323(9) 0.0326(8) -0.0105(6) -0.0028(6) -0.0134(7)
N9 0.0255(7) 0.0319(8) 0.0208(6) -0.0061(6) -0.0006(5) -0.0071(6)
N10 0.0268(7) 0.0298(8) 0.0216(6) -0.0062(6) -0.0023(5) -0.0064(6)
N11 0.0653(15) 0.0572(16) 0.103(2) -0.0047(14) 0.0043(14) 0.0011(12)
C64A 0.098(4) 0.113(4) 0.0333(18) -0.024(2) 0.000(2) -0.036(3)
C65A 0.062(2) 0.092(4) 0.061(3) -0.052(3) 0.0002(18) -0.009(2)
C66A 0.114(4) 0.086(3) 0.068(3) -0.058(3) -0.030(3) 0.031(3)
C64B 0.092(6) 0.085(4) 0.032(3) -0.030(3) -0.007(3) 0.010(4)
C65B 0.087(4) 0.204(12) 0.083(7) -0.106(8) -0.008(3) 0.027(5)
C66B 0.160(9) 0.109(7) 0.074(5) -0.060(5) -0.001(5) -0.049(7)
C4 0.0437(10) 0.0345(10) 0.0206(8) -0.0078(7) -0.0037(7) -0.0115(8)
C5 0.0357(9) 0.0327(10) 0.0228(8) -0.0085(7) -0.0003(6) -0.0088(8)
C6 0.0278(8) 0.0256(9) 0.0207(7) -0.0067(6) -0.0012(6) -0.0082(7)
C7 0.0251(7) 0.0258(9) 0.0186(7) -0.0053(6) 0.0010(6) -0.0085(6)
C8 0.0220(8) 0.0425(12) 0.0347(9) -0.0076(8) 0.0042(7) -0.0024(8)
C9 0.0231(7) 0.0276(9) 0.0217(7) -0.0051(6) 0.0020(6) -0.0072(7)
C10 0.0191(7) 0.0355(10) 0.0231(8) -0.0055(7) -0.0013(6) -0.0045(7)
C11 0.0205(7) 0.0370(10) 0.0242(8) -0.0053(7) -0.0001(6) -0.0053(7)
P1_1 0.0560(6) 0.0311(6) 0.0319(5) -0.0008(4) -0.0078(4) -0.0040(5)
F1_1 0.0726(14) 0.0446(14) 0.0470(13) 0.0058(11) -0.0028(11) -0.0205(13)
F2_1 0.112(2) 0.0529(16) 0.0386(11) -0.0122(10) -0.0018(12) -0.0082(15)
F3_1 0.0789(16) 0.0384(13) 0.0418(16) -0.0010(11) -0.0165(11) -0.0188(11)
F4_1 0.0710(14) 0.0435(12) 0.0368(10) -0.0101(9) -0.0021(9) -0.0170(11)
F5_1 0.0607(13) 0.0436(16) 0.0571(14) -0.0031(11) -0.0059(11) 0.0050(10)
F6_1 0.0669(13) 0.0418(11) 0.0544(13) 0.0052(9) -0.0201(10) -0.0007(10)
P1_2 0.143(6) 0.038(2) 0.039(2) 0.0112(17) -0.044(3) -0.022(3)
F1_2 0.131(9) 0.057(6) 0.041(4) 0.007(4) -0.046(4) -0.017(6)
F2_2 0.124(9) 0.042(4) 0.037(5) 0.010(3) -0.050(5) -0.015(5)
F3_2 0.188(11) 0.047(5) 0.049(4) 0.002(3) -0.041(5) -0.029(7)
F4_2 0.192(10) 0.045(5) 0.079(6) 0.021(4) -0.037(7) -0.045(6)
F5_2 0.137(7) 0.041(6) 0.066(7) 0.020(4) -0.049(5) -0.024(5)
F6_2 0.157(7) 0.065(6) 0.063(6) 0.005(4) -0.052(5) -0.001(5)
P1_3 0.0283(6) 0.0413(6) 0.0406(6) -0.0205(5) 0.0021(4) -0.0099(5)
F1_3 0.0382(8) 0.0702(15) 0.0446(10) -0.0332(10) -0.0087(7) 0.0005(10)
F2_3 0.0509(15) 0.0438(11) 0.0461(12) -0.0193(9) -0.0072(10) -0.0103(9)
F3_3 0.0572(12) 0.0471(11) 0.0436(9) -0.0181(7) -0.0036(8) -0.0094(8)
F4_3 0.0334(8) 0.0513(11) 0.0720(14) -0.0363(10) 0.0187(8) -0.0205(7)
F5_3 0.0259(10) 0.0433(14) 0.0510(13) -0.0146(10) 0.0014(9) -0.0100(9)
F6_3 0.0342(11) 0.0572(19) 0.0650(18) -0.0330(14) 0.0118(11) -0.0071(10)
P1_4 0.035(2) 0.064(3) 0.049(2) -0.032(2) -0.0016(15) -0.0060(19)
F1_4 0.049(4) 0.093(6) 0.058(3) -0.013(3) 0.006(2) -0.012(4)
F2_4 0.038(4) 0.064(6) 0.072(7) -0.038(5) 0.005(3) -0.009(3)
F3_4 0.071(5) 0.107(6) 0.057(4) -0.007(3) -0.007(3) 0.005(4)
F4_4 0.040(3) 0.076(7) 0.043(4) -0.027(4) 0.001(3) -0.001(3)
F5_4 0.070(5) 0.102(5) 0.079(5) -0.061(5) 0.046(4) -0.055(4)
F6_4 0.043(5) 0.089(6) 0.100(9) -0.068(6) -0.003(6) -0.010(5)
P1_5 0.085(8) 0.041(7) 0.046(5) 0.000(5) 0.022(5) 0.013(5)
F1_5 0.089(10) 0.038(8) 0.069(10) -0.001(7) 0.027(7) 0.008(7)
F2_5 0.075(11) 0.044(9) 0.049(9) 0.009(7) 0.010(7) 0.014(8)
F3_5 0.089(10) 0.040(9) 0.070(11) -0.001(7) 0.023(7) 0.011(7)
F4_5 0.111(12) 0.057(9) 0.063(10) 0.009(7) 0.022(8) -0.004(8)
F5_5 0.132(13) 0.061(12) 0.055(7) -0.002(6) 0.006(7) 0.003(9)
F6_5 0.089(11) 0.047(11) 0.052(7) -0.002(7) 0.016(7) 0.010(9)

loop_
_atom_type_symbol
_atom_type_description
_atom_type_scat_dispersion_real
_atom_type_scat_dispersion_imag
_atom_type_scat_source
C C 0.0181 0.0091 'International Tables Vol C Tables 4.2.6.8 and 6.1.1.4'
H H 0.0000 0.0000 'International Tables Vol C Tables 4.2.6.8 and 6.1.1.4'
N N 0.0311 0.0180 'International Tables Vol C Tables 4.2.6.8 and 6.1.1.4'
F F 0.0727 0.0534 'International Tables Vol C Tables 4.2.6.8 and 6.1.1.4'
P P 0.2955 0.4335 'International Tables Vol C Tables 4.2.6.8 and 6.1.1.4'
Fe Fe -1.1336 3.1974 'International Tables Vol C Tables 4.2.6.8 and 6.1.1.4'

loop_
_geom_angle_atom_site_label_1
_geom_angle_atom_site_label_2
_geom_angle_atom_site_label_3
_geom_angle
_geom_angle_site_symmetry_1
_geom_angle_site_symmetry_3
_geom_angle_publ_flag
F3 C1 F1 107.69(16) . . ?
F3 C1 F2 106.58(16) . . ?
F1 C1 F2 105.69(15) . . ?
F3 C1 C3 113.76(15) . . ?
F1 C1 C3 111.26(16) . . ?
F2 C1 C3 111.41(16) . . ?
C40 Fe1 C7 89.23(7) . . ?
C40 Fe1 N9 177.96(6) . . ?
C7 Fe1 N9 90.58(6) . . ?
C40 Fe1 N10 92.44(6) . . ?
C7 Fe1 N10 177.27(6) . . ?
N9 Fe1 N10 87.82(6) . . ?
C40 Fe1 N5 81.79(6) . . ?
C7 Fe1 N5 92.59(6) . . ?
N9 Fe1 N5 96.19(6) . . ?
N10 Fe1 N5 89.78(5) . . ?
C40 Fe1 N1 92.52(6) . . ?
C7 Fe1 N1 81.72(6) . . ?
N9 Fe1 N1 89.46(5) . . ?
N10 Fe1 N1 96.06(6) . . ?
N5 Fe1 N1 172.03(5) . . ?
N3 N2 C7 116.91(13) . . ?
N3 N2 C6 122.99(13) . . ?
C7 N2 C6 120.09(14) . . ?
N4 N3 N2 101.09(12) . . ?
N1 C2 C3 121.33(16) . . ?
C13 C12 C11 121.72(17) . . ?
C12 C13 C14 121.14(16) . . ?
C13 C14 C19 122.28(16) . . ?
C13 C14 C15 118.60(16) . . ?
C19 C14 C15 119.12(17) . . ?
C16 C15 C14 118.28(16) . . ?
C16 C15 C10 122.77(15) . . ?
C14 C15 C10 118.95(16) . . ?
C17 C16 C15 121.04(16) . . ?
C16 C17 C18 120.26(18) . . ?
C19 C18 C17 119.99(17) . . ?
C18 C19 C14 121.24(17) . . ?
C21 C20 C25 117.76(16) . . ?
C21 C20 C11 122.32(14) . . ?
C25 C20 C11 119.76(15) . . ?
C22 C21 C20 122.55(15) . . ?
C21 C22 C23 117.95(16) . . ?
C21 C22 C26 119.11(15) . . ?
C23 C22 C26 122.94(16) . . ?
C22 C23 C24 121.69(17) . . ?
C25 C24 C23 118.83(16) . . ?
C25 C24 C30 121.43(17) . . ?
C23 C24 C30 119.68(18) . . ?
C24 C25 C20 121.18(17) . . ?
C28 C26 C22 109.50(15) . . ?
C28 C26 C29 108.83(16) . . ?
C22 C26 C29 112.34(14) . . ?
C28 C26 C27 109.14(14) . . ?
C22 C26 C27 108.85(15) . . ?
C29 C26 C27 108.13(15) . . ?
C4 C3 C2 120.47(16) . . ?
C4 C3 C1 118.53(15) . . ?
C2 C3 C1 120.94(16) . . ?
C32B C30 C33B 120.8(4) . . ?
C31A C30 C32A 115.7(3) . . ?
C32B C30 C24 110.1(2) . . ?
C31A C30 C24 111.6(3) . . ?
C33B C30 C24 113.1(3) . . ?
C32A C30 C24 115.3(2) . . ?
C31A C30 C33A 103.4(3) . . ?
C32A C30 C33A 102.7(3) . . ?
C24 C30 C33A 106.4(2) . . ?
C32B C30 C31B 104.5(3) . . ?
C33B C30 C31B 101.9(4) . . ?
C24 C30 C31B 104.4(2) . . ?
F3A C34 F2A 108.6(2) . . ?
F6A C34 F4A 110.6(7) . . ?
F3A C34 F1A 107.6(3) . . ?
F2A C34 F1A 104.2(2) . . ?
F6A C34 F5A 104.3(7) . . ?
F4A C34 F5A 101.0(6) . . ?
F6A C34 C36 119.0(7) . . ?
F3A C34 C36 114.0(2) . . ?
F2A C34 C36 111.66(17) . . ?
F4A C34 C36 112.8(3) . . ?
F1A C34 C36 110.3(3) . . ?
F5A C34 C36 107.1(5) . . ?
N5 C35 C36 121.73(17) . . ?
C35 C36 C37 120.18(17) . . ?
C35 C36 C34 120.05(17) . . ?
C37 C36 C34 119.77(16) . . ?
C38 C37 C36 119.00(16) . . ?
C39 C38 C37 116.95(17) . . ?
N5 C39 C38 125.50(16) . . ?
N5 C39 N6 110.72(13) . . ?
C38 C39 N6 123.77(16) . . ?
N6 C40 C41 101.11(14) . . ?
N6 C40 Fe1 112.19(11) . . ?
C41 C40 Fe1 146.54(12) . . ?
N8 C41 C40 106.71(14) . . ?
N8 C41 C43 122.38(15) . . ?
C40 C41 C43 130.89(15) . . ?
C44 C43 C48 121.27(15) . . ?
C44 C43 C41 121.82(15) . . ?
C48 C43 C41 116.84(15) . . ?
C43 C44 C45 117.74(16) . . ?
C43 C44 C53 125.31(15) . . ?
C45 C44 C53 116.94(15) . . ?
C46 C45 C44 121.85(17) . . ?
C45 C46 C47 121.29(16) . . ?
C46 C47 C52 122.24(17) . . ?
C46 C47 C48 118.67(17) . . ?
C52 C47 C48 119.08(18) . . ?
C49 C48 C47 118.02(17) . . ?
C49 C48 C43 122.92(16) . . ?
C47 C48 C43 119.03(16) . . ?
C50 C49 C48 121.41(18) . . ?
C49 C50 C51 120.34(19) . . ?
C52 C51 C50 120.03(19) . . ?
C51 C52 C47 121.09(19) . . ?
C54 C53 C58 118.40(17) . . ?
C54 C53 C44 118.85(16) . . ?
C58 C53 C44 122.68(16) . . ?
C55 C54 C53 121.80(17) . . ?
C54 C55 C56 117.80(18) . . ?
C54 C55 C59 120.47(17) . . ?
C56 C55 C59 121.70(17) . . ?
C55 C56 C57 121.94(18) . . ?
C58 C57 C56 118.22(18) . . ?
C58 C57 C63 121.11(19) . . ?
C56 C57 C63 120.67(19) . . ?
C57 C58 C53 121.69(18) . . ?
C60A C59 C62A 111.4(2) . . ?
C61B C59 C55 118.5(4) . . ?
C60A C59 C55 109.98(17) . . ?
C62A C59 C55 109.99(18) . . ?
C60A C59 C61A 111.4(2) . . ?
C62A C59 C61A 107.03(18) . . ?
C55 C59 C61A 106.92(16) . . ?
C61B C59 C60B 104.7(6) . . ?
C55 C59 C60B 117.7(3) . . ?
C61B C59 C62B 105.3(7) . . ?
C55 C59 C62B 114.4(4) . . ?
C60B C59 C62B 92.6(6) . . ?
C66B C63 C64B 114.4(5) . . ?
C66B C63 C57 106.3(3) . . ?
C64B C63 C57 106.1(3) . . ?
C66A C63 C57 111.9(2) . . ?
C66A C63 C64A 108.5(3) . . ?
C57 C63 C64A 108.4(2) . . ?
C66B C63 C65B 111.6(5) . . ?
C64B C63 C65B 108.6(5) . . ?
C57 C63 C65B 109.6(4) . . ?
C66A C63 C65A 107.6(3) . . ?
C57 C63 C65A 114.4(2) . . ?
C64A C63 C65A 105.8(3) . . ?
N9 C67 C68 178.53(19) . . ?
N10 C69 C70 178.5(2) . . ?
N11 C71 C72 179.6(4) . . ?
C2 N1 C6 116.43(14) . . ?
C2 N1 Fe1 128.26(12) . . ?
C6 N1 Fe1 115.30(10) . . ?
N3 N4 C9 113.76(13) . . ?
N3 N4 C8 118.55(14) . . ?
C9 N4 C8 127.69(14) . . ?
C39 N5 C35 116.63(14) . . ?
C39 N5 Fe1 115.52(11) . . ?
C35 N5 Fe1 127.85(12) . . ?
N7 N6 C40 116.87(14) . . ?
N7 N6 C39 123.70(13) . . ?
C40 N6 C39 119.42(14) . . ?
N8 N7 N6 101.31(13) . . ?
N7 N8 C41 113.95(14) . . ?
N7 N8 C42 118.16(14) . . ?
C41 N8 C42 127.89(15) . . ?
C67 N9 Fe1 169.25(13) . . ?
C69 N10 Fe1 170.84(14) . . ?
C5 C4 C3 119.10(15) . . ?
C6 C5 C4 116.64(17) . . ?
N1 C6 C5 126.02(15) . . ?
N1 C6 N2 110.57(13) . . ?
C5 C6 N2 123.39(15) . . ?
N2 C7 C9 101.37(13) . . ?
N2 C7 Fe1 112.17(11) . . ?
C9 C7 Fe1 146.43(12) . . ?
N4 C9 C7 106.82(13) . . ?
N4 C9 C10 120.50(14) . . ?
C7 C9 C10 132.67(15) . . ?
C11 C10 C15 121.54(15) . . ?
C11 C10 C9 121.99(15) . . ?
C15 C10 C9 116.46(14) . . ?
C10 C11 C12 118.01(16) . . ?
C10 C11 C20 124.33(15) . . ?
C12 C11 C20 117.64(15) . . ?
F5_1 P1_1 F6_1 177.97(18) . . ?
F5_1 P1_1 F4_1 91.02(16) . . ?
F6_1 P1_1 F4_1 90.44(15) . . ?
F5_1 P1_1 F1_1 91.21(16) . . ?
F6_1 P1_1 F1_1 90.18(13) . . ?
F4_1 P1_1 F1_1 90.19(14) . . ?
F5_1 P1_1 F3_1 89.51(18) . . ?
F6_1 P1_1 F3_1 89.09(16) . . ?
F4_1 P1_1 F3_1 89.96(14) . . ?
F1_1 P1_1 F3_1 179.26(18) . . ?
F5_1 P1_1 F2_1 89.15(17) . . ?
F6_1 P1_1 F2_1 89.38(15) . . ?
F4_1 P1_1 F2_1 179.46(17) . . ?
F1_1 P1_1 F2_1 90.32(17) . . ?
F3_1 P1_1 F2_1 89.53(17) . . ?
F3_2 P1_2 F6_2 93.4(7) . . ?
F3_2 P1_2 F1_2 177.4(8) . . ?
F6_2 P1_2 F1_2 88.1(6) . . ?
F3_2 P1_2 F2_2 90.5(7) . . ?
F6_2 P1_2 F2_2 92.8(8) . . ?
F1_2 P1_2 F2_2 91.5(7) . . ?
F3_2 P1_2 F4_2 89.3(6) . . ?
F6_2 P1_2 F4_2 89.9(7) . . ?
F1_2 P1_2 F4_2 88.7(7) . . ?
F2_2 P1_2 F4_2 177.3(9) . . ?
F3_2 P1_2 F5_2 88.1(7) . . ?
F6_2 P1_2 F5_2 177.9(8) . . ?
F1_2 P1_2 F5_2 90.3(7) . . ?
F2_2 P1_2 F5_2 88.7(8) . . ?
F4_2 P1_2 F5_2 88.6(8) . . ?
F1_3 P1_3 F3_3 179.85(15) . . ?
F1_3 P1_3 F2_3 89.96(15) . . ?
F3_3 P1_3 F2_3 90.19(16) . . ?
F1_3 P1_3 F6_3 90.06(14) . . ?
F3_3 P1_3 F6_3 89.95(15) . . ?
F2_3 P1_3 F6_3 90.3(3) . . ?
F1_3 P1_3 F5_3 90.47(14) . . ?
F3_3 P1_3 F5_3 89.52(14) . . ?
F2_3 P1_3 F5_3 90.8(3) . . ?
F6_3 P1_3 F5_3 178.79(19) . . ?
F1_3 P1_3 F4_3 90.19(13) . . ?
F3_3 P1_3 F4_3 89.65(11) . . ?
F2_3 P1_3 F4_3 179.3(3) . . ?
F6_3 P1_3 F4_3 90.46(15) . . ?
F5_3 P1_3 F4_3 88.44(17) . . ?
F6_4 P1_4 F1_4 93.1(7) . . ?
F6_4 P1_4 F4_4 90.7(11) . . ?
F1_4 P1_4 F4_4 90.8(5) . . ?
F6_4 P1_4 F2_4 88.7(11) . . ?
F1_4 P1_4 F2_4 89.3(6) . . ?
F4_4 P1_4 F2_4 179.4(9) . . ?
F6_4 P1_4 F5_4 177.6(9) . . ?
F1_4 P1_4 F5_4 88.8(5) . . ?
F4_4 P1_4 F5_4 90.7(6) . . ?
F2_4 P1_4 F5_4 89.9(7) . . ?
F6_4 P1_4 F3_4 90.4(7) . . ?
F1_4 P1_4 F3_4 176.5(6) . . ?
F4_4 P1_4 F3_4 88.6(5) . . ?
F2_4 P1_4 F3_4 91.4(6) . . ?
F5_4 P1_4 F3_4 87.8(6) . . ?
F5_5 P1_5 F2_5 96(2) . . ?
F5_5 P1_5 F3_5 91.5(11) . . ?
F2_5 P1_5 F3_5 94.4(11) . . ?
F5_5 P1_5 F1_5 92.1(11) . . ?
F2_5 P1_5 F1_5 88.9(11) . . ?
F3_5 P1_5 F1_5 174.9(14) . . ?
F5_5 P1_5 F6_5 175.8(18) . . ?
F2_5 P1_5 F6_5 88.2(19) . . ?
F3_5 P1_5 F6_5 90.0(11) . . ?
F1_5 P1_5 F6_5 86.3(11) . . ?
F5_5 P1_5 F4_5 81.9(19) . . ?
F2_5 P1_5 F4_5 176.9(19) . . ?
F3_5 P1_5 F4_5 87.6(11) . . ?
F1_5 P1_5 F4_5 89.3(11) . . ?
F6_5 P1_5 F4_5 94.2(18) . . ?

loop_
_geom_bond_atom_site_label_1
_geom_bond_atom_site_label_2
_geom_bond_distance
_geom_bond_site_symmetry_2
_geom_bond_publ_flag
C1 F3 1.326(2) . ?
C1 F1 1.334(2) . ?
C1 F2 1.344(2) . ?
C1 C3 1.492(2) . ?
Fe1 C40 1.9108(17) . ?
Fe1 C7 1.9210(16) . ?
Fe1 N9 1.9663(14) . ?
Fe1 N10 1.9683(14) . ?
Fe1 N5 1.9906(13) . ?
Fe1 N1 2.0010(13) . ?
N2 N3 1.3394(18) . ?
N2 C7 1.3692(19) . ?
N2 C6 1.4026(19) . ?
N3 N4 1.3216(18) . ?
C2 N1 1.342(2) . ?
C2 C3 1.392(2) . ?
C12 C13 1.361(2) . ?
C12 C11 1.425(2) . ?
C13 C14 1.415(2) . ?
C14 C19 1.417(2) . ?
C14 C15 1.423(2) . ?
C15 C16 1.416(2) . ?
C15 C10 1.428(2) . ?
C16 C17 1.369(2) . ?
C17 C18 1.417(3) . ?
C18 C19 1.354(3) . ?
C20 C21 1.390(2) . ?
C20 C25 1.409(2) . ?
C20 C11 1.494(2) . ?
C21 C22 1.389(2) . ?
C22 C23 1.392(2) . ?
C22 C26 1.536(2) . ?
C23 C24 1.393(3) . ?
C24 C25 1.389(3) . ?
C24 C30 1.539(2) . ?
C26 C28 1.534(2) . ?
C26 C29 1.537(2) . ?
C26 C27 1.540(2) . ?
C3 C4 1.383(2) . ?
C30 C32B 1.425(5) . ?
C30 C31A 1.466(5) . ?
C30 C33B 1.467(6) . ?
C30 C32A 1.473(4) . ?
C30 C33A 1.677(5) . ?
C30 C31B 1.712(6) . ?
C34 F6A 1.222(8) . ?
C34 F3A 1.295(3) . ?
C34 F2A 1.338(3) . ?
C34 F4A 1.345(7) . ?
C34 F1A 1.360(3) . ?
C34 F5A 1.387(8) . ?
C34 C36 1.499(3) . ?
C35 N5 1.350(2) . ?
C35 C36 1.385(2) . ?
C36 C37 1.388(3) . ?
C37 C38 1.385(3) . ?
C38 C39 1.379(2) . ?
C39 N5 1.349(2) . ?
C39 N6 1.400(2) . ?
C40 N6 1.3784(19) . ?
C40 C41 1.392(2) . ?
C41 N8 1.374(2) . ?
C41 C43 1.483(2) . ?
C42 N8 1.469(2) . ?
C43 C44 1.392(2) . ?
C43 C48 1.431(2) . ?
C44 C45 1.430(2) . ?
C44 C53 1.494(2) . ?
C45 C46 1.361(2) . ?
C46 C47 1.408(3) . ?
C47 C52 1.417(3) . ?
C47 C48 1.427(2) . ?
C48 C49 1.418(2) . ?
C49 C50 1.366(3) . ?
C50 C51 1.408(3) . ?
C51 C52 1.365(3) . ?
C53 C54 1.397(2) . ?
C53 C58 1.398(2) . ?
C54 C55 1.395(2) . ?
C55 C56 1.399(3) . ?
C55 C59 1.539(3) . ?
C56 C57 1.401(3) . ?
C57 C58 1.387(3) . ?
C57 C63 1.541(3) . ?
C59 C61B 1.435(10) . ?
C59 C60A 1.474(3) . ?
C59 C62A 1.531(3) . ?
C59 C61A 1.549(3) . ?
C59 C60B 1.683(9) . ?
C59 C62B 1.714(11) . ?
C63 C66B 1.496(7) . ?
C63 C64B 1.507(6) . ?
C63 C66A 1.508(5) . ?
C63 C64A 1.542(5) . ?
C63 C65B 1.545(7) . ?
C63 C65A 1.558(4) . ?
C67 N9 1.142(2) . ?
C67 C68 1.456(2) . ?
C69 N10 1.136(2) . ?
C69 C70 1.461(2) . ?
C71 N11 1.135(3) . ?
C71 C72 1.437(4) . ?
N1 C6 1.354(2) . ?
N4 C9 1.3709(19) . ?
N4 C8 1.464(2) . ?
N6 N7 1.3363(19) . ?
N7 N8 1.319(2) . ?
C4 C5 1.379(2) . ?
C5 C6 1.374(2) . ?
C7 C9 1.387(2) . ?
C9 C10 1.487(2) . ?
C10 C11 1.384(2) . ?
P1_1 F5_1 1.588(2) . ?
P1_1 F6_1 1.593(2) . ?
P1_1 F4_1 1.594(2) . ?
P1_1 F1_1 1.600(2) . ?
P1_1 F3_1 1.603(2) . ?
P1_1 F2_1 1.604(2) . ?
P1_2 F3_2 1.585(9) . ?
P1_2 F6_2 1.585(10) . ?
P1_2 F1_2 1.601(9) . ?
P1_2 F2_2 1.609(9) . ?
P1_2 F4_2 1.622(9) . ?
P1_2 F5_2 1.635(10) . ?
P1_3 F1_3 1.5944(19) . ?
P1_3 F3_3 1.595(2) . ?
P1_3 F2_3 1.601(3) . ?
P1_3 F6_3 1.601(2) . ?
P1_3 F5_3 1.602(2) . ?
P1_3 F4_3 1.609(2) . ?
P1_4 F6_4 1.568(11) . ?
P1_4 F1_4 1.575(7) . ?
P1_4 F4_4 1.591(9) . ?
P1_4 F2_4 1.595(9) . ?
P1_4 F5_4 1.604(8) . ?
P1_4 F3_4 1.653(8) . ?
P1_5 F5_5 1.577(13) . ?
P1_5 F2_5 1.582(13) . ?
P1_5 F3_5 1.590(12) . ?
P1_5 F1_5 1.614(12) . ?
P1_5 F6_5 1.629(13) . ?
P1_5 F4_5 1.631(13) . ?

loop_
_geom_torsion_atom_site_label_1
_geom_torsion_atom_site_label_2
_geom_torsion_atom_site_label_3
_geom_torsion_atom_site_label_4
_geom_torsion
_geom_torsion_site_symmetry_1
_geom_torsion_site_symmetry_2
_geom_torsion_site_symmetry_3
_geom_torsion_site_symmetry_4
_geom_torsion_publ_flag
C7 N2 N3 N4 -0.40(18) . . . . ?
C6 N2 N3 N4 179.08(14) . . . . ?
C11 C12 C13 C14 -1.4(3) . . . . ?
C12 C13 C14 C19 179.55(18) . . . . ?
C12 C13 C14 C15 -0.1(3) . . . . ?
C13 C14 C15 C16 -178.46(16) . . . . ?
C19 C14 C15 C16 1.9(2) . . . . ?
C13 C14 C15 C10 1.7(2) . . . . ?
C19 C14 C15 C10 -177.95(16) . . . . ?
C14 C15 C16 C17 0.5(3) . . . . ?
C10 C15 C16 C17 -179.73(17) . . . . ?
C15 C16 C17 C18 -2.1(3) . . . . ?
C16 C17 C18 C19 1.3(3) . . . . ?
C17 C18 C19 C14 1.1(3) . . . . ?
C13 C14 C19 C18 177.67(18) . . . . ?
C15 C14 C19 C18 -2.7(3) . . . . ?
C25 C20 C21 C22 -1.0(3) . . . . ?
C11 C20 C21 C22 -176.26(16) . . . . ?
C20 C21 C22 C23 2.1(3) . . . . ?
C20 C21 C22 C26 -178.50(16) . . . . ?
C21 C22 C23 C24 -1.2(3) . . . . ?
C26 C22 C23 C24 179.39(17) . . . . ?
C22 C23 C24 C25 -0.7(3) . . . . ?
C22 C23 C24 C30 176.48(18) . . . . ?
C23 C24 C25 C20 1.8(3) . . . . ?
C30 C24 C25 C20 -175.28(19) . . . . ?
C21 C20 C25 C24 -1.0(3) . . . . ?
C11 C20 C25 C24 174.37(17) . . . . ?
C21 C22 C26 C28 -61.8(2) . . . . ?
C23 C22 C26 C28 117.54(19) . . . . ?
C21 C22 C26 C29 177.11(16) . . . . ?
C23 C22 C26 C29 -3.5(2) . . . . ?
C21 C22 C26 C27 57.4(2) . . . . ?
C23 C22 C26 C27 -123.22(18) . . . . ?
N1 C2 C3 C4 0.8(3) . . . . ?
N1 C2 C3 C1 -176.16(15) . . . . ?
F3 C1 C3 C4 167.00(16) . . . . ?
F1 C1 C3 C4 -71.2(2) . . . . ?
F2 C1 C3 C4 46.5(2) . . . . ?
F3 C1 C3 C2 -16.0(2) . . . . ?
F1 C1 C3 C2 105.8(2) . . . . ?
F2 C1 C3 C2 -136.50(18) . . . . ?
C25 C24 C30 C32B 59.7(4) . . . . ?
C23 C24 C30 C32B -117.4(3) . . . . ?
C25 C24 C30 C31A -125.8(3) . . . . ?
C23 C24 C30 C31A 57.1(4) . . . . ?
C25 C24 C30 C33B -161.8(5) . . . . ?
C23 C24 C30 C33B 21.1(5) . . . . ?
C25 C24 C30 C32A 8.9(4) . . . . ?
C23 C24 C30 C32A -168.2(3) . . . . ?
C25 C24 C30 C33A 122.1(3) . . . . ?
C23 C24 C30 C33A -55.1(3) . . . . ?
C25 C24 C30 C31B -51.9(3) . . . . ?
C23 C24 C30 C31B 131.0(3) . . . . ?
N5 C35 C36 C37 0.3(3) . . . . ?
N5 C35 C36 C34 -179.36(17) . . . . ?
F6A C34 C36 C35 116.8(9) . . . . ?
F3A C34 C36 C35 -95.9(3) . . . . ?
F2A C34 C36 C35 27.6(4) . . . . ?
F4A C34 C36 C35 -15.2(10) . . . . ?
F1A C34 C36 C35 143.0(3) . . . . ?
F5A C34 C36 C35 -125.3(9) . . . . ?
F6A C34 C36 C37 -62.8(9) . . . . ?
F3A C34 C36 C37 84.5(3) . . . . ?
F2A C34 C36 C37 -152.0(3) . . . . ?
F4A C34 C36 C37 165.2(10) . . . . ?
F1A C34 C36 C37 -36.7(3) . . . . ?
F5A C34 C36 C37 55.0(9) . . . . ?
C35 C36 C37 C38 -0.3(3) . . . . ?
C34 C36 C37 C38 179.34(18) . . . . ?
C36 C37 C38 C39 -0.4(3) . . . . ?
C37 C38 C39 N5 1.3(3) . . . . ?
C37 C38 C39 N6 -177.42(17) . . . . ?
N6 C40 C41 N8 -2.07(17) . . . . ?
Fe1 C40 C41 N8 172.26(18) . . . . ?
N6 C40 C41 C43 179.48(18) . . . . ?
Fe1 C40 C41 C43 -6.2(4) . . . . ?
N8 C41 C43 C44 98.1(2) . . . . ?
C40 C41 C43 C44 -83.6(2) . . . . ?
N8 C41 C43 C48 -85.1(2) . . . . ?
C40 C41 C43 C48 93.2(2) . . . . ?
C48 C43 C44 C45 2.1(2) . . . . ?
C41 C43 C44 C45 178.72(15) . . . . ?
C48 C43 C44 C53 -176.73(15) . . . . ?
C41 C43 C44 C53 -0.1(3) . . . . ?
C43 C44 C45 C46 -3.4(3) . . . . ?
C53 C44 C45 C46 175.52(16) . . . . ?
C44 C45 C46 C47 1.1(3) . . . . ?
C45 C46 C47 C52 -178.41(18) . . . . ?
C45 C46 C47 C48 2.4(3) . . . . ?
C46 C47 C48 C49 177.99(16) . . . . ?
C52 C47 C48 C49 -1.2(2) . . . . ?
C46 C47 C48 C43 -3.6(2) . . . . ?
C52 C47 C48 C43 177.18(16) . . . . ?
C44 C43 C48 C49 179.67(16) . . . . ?
C41 C43 C48 C49 2.9(2) . . . . ?
C44 C43 C48 C47 1.4(2) . . . . ?
C41 C43 C48 C47 -175.43(15) . . . . ?
C47 C48 C49 C50 0.9(3) . . . . ?
C43 C48 C49 C50 -177.45(17) . . . . ?
C48 C49 C50 C51 0.4(3) . . . . ?
C49 C50 C51 C52 -1.4(3) . . . . ?
C50 C51 C52 C47 1.1(3) . . . . ?
C46 C47 C52 C51 -178.90(19) . . . . ?
C48 C47 C52 C51 0.3(3) . . . . ?
C43 C44 C53 C54 143.46(18) . . . . ?
C45 C44 C53 C54 -35.4(2) . . . . ?
C43 C44 C53 C58 -39.7(3) . . . . ?
C45 C44 C53 C58 141.48(18) . . . . ?
C58 C53 C54 C55 -2.0(3) . . . . ?
C44 C53 C54 C55 174.99(16) . . . . ?
C53 C54 C55 C56 3.9(3) . . . . ?
C53 C54 C55 C59 -174.18(17) . . . . ?
C54 C55 C56 C57 -2.4(3) . . . . ?
C59 C55 C56 C57 175.66(19) . . . . ?
C55 C56 C57 C58 -1.0(3) . . . . ?
C55 C56 C57 C63 179.1(2) . . . . ?
C56 C57 C58 C53 3.1(3) . . . . ?
C63 C57 C58 C53 -177.07(19) . . . . ?
C54 C53 C58 C57 -1.6(3) . . . . ?
C44 C53 C58 C57 -178.47(17) . . . . ?
C54 C55 C59 C61B 113.1(6) . . . . ?
C56 C55 C59 C61B -64.9(6) . . . . ?
C54 C55 C59 C60A -73.8(2) . . . . ?
C56 C55 C59 C60A 108.2(2) . . . . ?
C54 C55 C59 C62A 163.18(19) . . . . ?
C56 C55 C59 C62A -14.8(3) . . . . ?
C54 C55 C59 C61A 47.3(3) . . . . ?
C56 C55 C59 C61A -130.7(2) . . . . ?
C54 C55 C59 C60B -14.6(5) . . . . ?
C56 C55 C59 C60B 167.4(5) . . . . ?
C54 C55 C59 C62B -121.7(5) . . . . ?
C56 C55 C59 C62B 60.3(6) . . . . ?
C58 C57 C63 C66B -56.7(6) . . . . ?
C56 C57 C63 C66B 123.2(5) . . . . ?
C58 C57 C63 C64B 65.5(5) . . . . ?
C56 C57 C63 C64B -114.7(4) . . . . ?
C58 C57 C63 C66A -127.2(4) . . . . ?
C56 C57 C63 C66A 52.7(4) . . . . ?
C58 C57 C63 C64A 113.2(3) . . . . ?
C56 C57 C63 C64A -66.9(3) . . . . ?
C58 C57 C63 C65B -177.4(6) . . . . ?
C56 C57 C63 C65B 2.4(6) . . . . ?
C58 C57 C63 C65A -4.5(4) . . . . ?
C56 C57 C63 C65A 175.4(3) . . . . ?
C3 C2 N1 C6 -0.2(2) . . . . ?
C3 C2 N1 Fe1 -179.56(12) . . . . ?
N2 N3 N4 C9 -1.03(17) . . . . ?
N2 N3 N4 C8 179.53(14) . . . . ?
C38 C39 N5 C35 -1.3(3) . . . . ?
N6 C39 N5 C35 177.54(14) . . . . ?
C38 C39 N5 Fe1 178.40(15) . . . . ?
N6 C39 N5 Fe1 -2.71(18) . . . . ?
C36 C35 N5 C39 0.5(2) . . . . ?
C36 C35 N5 Fe1 -179.22(13) . . . . ?
C41 C40 N6 N7 1.57(19) . . . . ?
Fe1 C40 N6 N7 -175.05(12) . . . . ?
C41 C40 N6 C39 -177.51(15) . . . . ?
Fe1 C40 N6 C39 5.87(19) . . . . ?
N5 C39 N6 N7 178.95(15) . . . . ?
C38 C39 N6 N7 -2.1(3) . . . . ?
N5 C39 N6 C40 -2.0(2) . . . . ?
C38 C39 N6 C40 176.87(16) . . . . ?
C40 N6 N7 N8 -0.33(19) . . . . ?
C39 N6 N7 N8 178.70(15) . . . . ?
N6 N7 N8 C41 -1.2(2) . . . . ?
N6 N7 N8 C42 177.92(16) . . . . ?
C40 C41 N8 N7 2.2(2) . . . . ?
C43 C41 N8 N7 -179.21(16) . . . . ?
C40 C41 N8 C42 -176.79(18) . . . . ?
C43 C41 N8 C42 1.8(3) . . . . ?
C2 C3 C4 C5 -0.9(3) . . . . ?
C1 C3 C4 C5 176.12(16) . . . . ?
C3 C4 C5 C6 0.4(3) . . . . ?
C2 N1 C6 C5 -0.3(2) . . . . ?
Fe1 N1 C6 C5 179.16(14) . . . . ?
C2 N1 C6 N2 178.72(13) . . . . ?
Fe1 N1 C6 N2 -1.84(16) . . . . ?
C4 C5 C6 N1 0.2(3) . . . . ?
C4 C5 C6 N2 -178.72(15) . . . . ?
N3 N2 C6 N1 179.42(14) . . . . ?
C7 N2 C6 N1 -1.1(2) . . . . ?
N3 N2 C6 C5 -1.5(2) . . . . ?
C7 N2 C6 C5 177.91(16) . . . . ?
N3 N2 C7 C9 1.56(18) . . . . ?
C6 N2 C7 C9 -177.93(14) . . . . ?
N3 N2 C7 Fe1 -176.94(11) . . . . ?
C6 N2 C7 Fe1 3.57(18) . . . . ?
N3 N4 C9 C7 2.05(19) . . . . ?
C8 N4 C9 C7 -178.58(16) . . . . ?
N3 N4 C9 C10 -179.12(15) . . . . ?
C8 N4 C9 C10 0.3(3) . . . . ?
N2 C7 C9 N4 -2.00(17) . . . . ?
Fe1 C7 C9 N4 175.49(17) . . . . ?
N2 C7 C9 C10 179.37(17) . . . . ?
Fe1 C7 C9 C10 -3.1(4) . . . . ?
C16 C15 C10 C11 178.29(16) . . . . ?
C14 C15 C10 C11 -1.9(2) . . . . ?
C16 C15 C10 C9 -1.7(2) . . . . ?
C14 C15 C10 C9 178.07(15) . . . . ?
N4 C9 C10 C11 97.75(19) . . . . ?
C7 C9 C10 C11 -83.8(3) . . . . ?
N4 C9 C10 C15 -82.2(2) . . . . ?
C7 C9 C10 C15 96.3(2) . . . . ?
C15 C10 C11 C12 0.4(2) . . . . ?
C9 C10 C11 C12 -179.54(16) . . . . ?
C15 C10 C11 C20 178.89(16) . . . . ?
C9 C10 C11 C20 -1.1(3) . . . . ?
C13 C12 C11 C10 1.2(3) . . . . ?
C13 C12 C11 C20 -177.31(16) . . . . ?
C21 C20 C11 C10 -40.4(3) . . . . ?
C25 C20 C11 C10 144.46(18) . . . . ?
C21 C20 C11 C12 138.10(17) . . . . ?
C25 C20 C11 C12 -37.1(2) . . . . ?
